data_4316587
loop_
_publ_author_name
'M. Isabel Ortiz'
'M. Laura Soriano'
'M. Pilar Carranza'
'F\'elix A. Jal\'on'
'Jonathan W. Steed'
'Kurt Mereiter'
'Ana M. Rodr\'iguez'
'David Qui\~nonero'
'Pere M. Dey\`a'
'Blanca R. Manzano'

_publ_contact_author
;                                                                               
     'Manzano, BR.'                                     
      Departamento de Quimica Inorganica, Organica y Bioquimica
      Universidad de Castilla-La Mancha
      Facultad de Quimicas
      Avda. C.J. Cela, 10
      13071-Ciudad Real
      Spain
;
_publ_contact_author_email blanca.manzano@uclm.es
_publ_contact_author_phone '+34 926295300'
_publ_section_title
;
 New [2 x 2] Copper(I) Grids as Anion Receptors. Effect of Ligand
 Functionalization on the Ability to Host Counteranions by Hydrogen Bonds
;
_journal_name_full 'Inorganic Chemistry'
_journal_page_first 8828
_journal_page_last 8847
_journal_paper_doi 10.1021/ic1009913
_journal_volume 49
_journal_year 2010
_chemical_formula_moiety 'C60 H72 Cu4 N24, 4(C3 H6 O), 4(C F3 O3 S)'
_chemical_formula_sum 'C76 H96 Cu4 F12 N24 O16 S4'
_chemical_formula_weight 2212.25
_chemical_name_systematic
;
 ?
;
_space_group_IT_number 43
_symmetry_cell_setting orthorhombic
_symmetry_space_group_name_Hall 'F 2 -2d'
_symmetry_space_group_name_H-M 'F d d 2'
_atom_sites_solution_hydrogens geom
_atom_sites_solution_primary direct
_atom_sites_solution_secondary difmap
_audit_creation_method SHELXL-97
_cell_angle_alpha 90.00
_cell_angle_beta 90.00
_cell_angle_gamma 90.00
_cell_formula_units_Z 8
_cell_length_a 31.496(2)
_cell_length_b 39.922(2)
_cell_length_c 15.062(2)
_cell_measurement_reflns_used 2621
_cell_measurement_temperature 150(2)
_cell_measurement_theta_max 20.774
_cell_measurement_theta_min 2.142
_cell_volume 18939(3)
_computing_cell_refinement 'Bruker SAINT'
_computing_data_collection 'Bruker APEXII'
_computing_data_reduction 'Bruker SAINT, SADABS, XPREP'
_computing_molecular_graphics 'Bruker SHELXTL'
_computing_publication_material 'Bruker SHELXTL'
_computing_structure_refinement 'SHELXL-97 (Sheldrick, 1997)'
_computing_structure_solution 'SHELXS-97 (Sheldrick, 1997)'
_diffrn_ambient_temperature 150(2)
_diffrn_measured_fraction_theta_full 0.996
_diffrn_measured_fraction_theta_max 0.996
_diffrn_measurement_device_type 'CCD area detector'
_diffrn_measurement_method 'omega scans'
_diffrn_radiation_monochromator graphite
_diffrn_radiation_source 'fine-focus sealed tube'
_diffrn_radiation_type MoK\a
_diffrn_radiation_wavelength 0.71073
_diffrn_reflns_av_R_equivalents 0.0919
_diffrn_reflns_av_sigmaI/netI 0.1144
_diffrn_reflns_limit_h_max 41
_diffrn_reflns_limit_h_min -41
_diffrn_reflns_limit_k_max 46
_diffrn_reflns_limit_k_min -53
_diffrn_reflns_limit_l_max 20
_diffrn_reflns_limit_l_min -20
_diffrn_reflns_number 38742
_diffrn_reflns_theta_full 28.28
_diffrn_reflns_theta_max 28.28
_diffrn_reflns_theta_min 2.04
_exptl_absorpt_coefficient_mu 1.073
_exptl_absorpt_correction_T_max 0.89
_exptl_absorpt_correction_T_min 0.73
_exptl_absorpt_correction_type multi-scan
_exptl_absorpt_process_details SADABS
_exptl_crystal_colour colorless
_exptl_crystal_density_diffrn 1.552
_exptl_crystal_density_method 'not measured'
_exptl_crystal_description block
_exptl_crystal_F_000 9088
_exptl_crystal_size_max 0.31
_exptl_crystal_size_mid 0.30
_exptl_crystal_size_min 0.11
_refine_diff_density_max 0.675
_refine_diff_density_min -0.497
_refine_diff_density_rms 0.086
_refine_ls_abs_structure_details 'Flack H D (1983), Acta Cryst. A39, 876-881'
_refine_ls_abs_structure_Flack 0.166(12)
_refine_ls_extinction_method none
_refine_ls_goodness_of_fit_ref 0.954
_refine_ls_hydrogen_treatment constr
_refine_ls_matrix_type full
_refine_ls_number_parameters 628
_refine_ls_number_reflns 11637
_refine_ls_number_restraints 1
_refine_ls_restrained_S_all 0.954
_refine_ls_R_factor_all 0.1050
_refine_ls_R_factor_gt 0.0548
_refine_ls_shift/su_max 0.035
_refine_ls_shift/su_mean 0.001
_refine_ls_structure_factor_coef Fsqd
_refine_ls_weighting_details 'calc w=1/[\s^2^(Fo^2^)+(0.0531P)^2^+0.0000P] where P=(Fo^2^+2Fc^2^)/3'
_refine_ls_weighting_scheme calc
_refine_ls_wR_factor_gt 0.1086
_refine_ls_wR_factor_ref 0.1280
_reflns_number_gt 7177
_reflns_number_total 11637
_reflns_threshold_expression >2sigma(I)
_cod_data_source_file ic1009913_si_002_1.cif
_cod_data_source_block 18.4acetone
_cod_depositor_comments
;
The following automatic conversions were performed:

'_symmetry_cell_setting' value 'Orthorhombic' changed to
'orthorhombic' according to the built-in table from CIF Core
dictionary named 'cif_core.dic' version 2.4.1 from 2010-06-29.

Automatic conversion script
Id: cif_fix_values 1646 2011-03-28 12:23:43Z adriana 
;
_cod_database_code 4316587

loop_
_symmetry_equiv_pos_as_xyz
'x, y, z'
'-x, -y, z'
'-x+1/4, y+1/4, z+1/4'
'x+1/4, -y+1/4, z+1/4'
'x, y+1/2, z+1/2'
'-x, -y+1/2, z+1/2'
'-x+1/4, y+3/4, z+3/4'
'x+1/4, -y+3/4, z+3/4'
'x+1/2, y, z+1/2'
'-x+1/2, -y, z+1/2'
'-x+3/4, y+1/4, z+3/4'
'x+3/4, -y+1/4, z+3/4'
'x+1/2, y+1/2, z'
'-x+1/2, -y+1/2, z'
'-x+3/4, y+3/4, z+1/4'
'x+3/4, -y+3/4, z+1/4'

loop_
_atom_site_label
_atom_site_type_symbol
_atom_site_fract_x
_atom_site_fract_y
_atom_site_fract_z
_atom_site_U_iso_or_equiv
_atom_site_adp_type
_atom_site_occupancy
_atom_site_symmetry_multiplicity
_atom_site_calc_flag
_atom_site_refinement_flags
_atom_site_disorder_assembly
_atom_site_disorder_group
Cu1 Cu 0.5000 1.0000 1.10341(5) 0.0266(2) Uani 1 2 d S . .
Cu2 Cu 0.533047(17) 0.893608(14) 0.81038(4) 0.02597(14) Uani 1 1 d . . .
Cu3 Cu 0.5000 1.0000 0.51867(5) 0.0282(2) Uani 1 2 d S . .
N1 N 0.55744(14) 1.01106(11) 1.1446(3) 0.0280(10) Uani 1 1 d . . .
N2 N 0.59012(12) 0.99427(10) 1.1000(3) 0.0239(9) Uani 1 1 d . . .
N3 N 0.53638(12) 0.96926(10) 1.0208(3) 0.0237(9) Uani 1 1 d . . .
N4 N 0.54916(12) 0.92786(10) 0.9111(3) 0.0232(9) Uani 1 1 d . . .
N5 N 0.59423(12) 0.88531(10) 0.8237(3) 0.0246(9) Uani 1 1 d . . .
N6 N 0.61523(12) 0.90543(10) 0.8844(2) 0.0233(9) Uani 1 1 d . . .
N7 N 0.47932(11) 0.86775(10) 0.8116(3) 0.0263(9) Uani 1 1 d . . .
N8 N 0.44751(12) 0.87965(10) 0.7558(2) 0.0216(9) Uani 1 1 d . . .
N9 N 0.49931(12) 0.91614(10) 0.7060(3) 0.0250(9) Uani 1 1 d . . .
N10 N 0.48679(12) 0.95738(10) 0.5969(3) 0.0253(9) Uani 1 1 d . . .
N11 N 0.55851(14) 1.01027(11) 0.4808(3) 0.0277(10) Uani 1 1 d . . .
N12 N 0.57832(12) 1.03495(10) 0.5299(2) 0.0238(9) Uani 1 1 d . . .
C1 C 0.62909(14) 1.00765(13) 1.1242(3) 0.0256(11) Uani 1 1 d . . .
C2 C 0.62043(17) 1.03227(14) 1.1836(3) 0.0336(13) Uani 1 1 d . . .
H2 H 0.6408 1.0461 1.2124 0.040 Uiso 1 1 calc R . .
C3 C 0.57690(16) 1.03391(13) 1.1953(3) 0.0298(12) Uani 1 1 d . . .
C4 C 0.67089(15) 0.99665(14) 1.0872(3) 0.0358(14) Uani 1 1 d . . .
H4A H 0.6935 1.0111 1.1103 0.054 Uiso 1 1 calc R . .
H4B H 0.6702 0.9982 1.0223 0.054 Uiso 1 1 calc R . .
H4C H 0.6764 0.9734 1.1047 0.054 Uiso 1 1 calc R . .
C5 C 0.55031(18) 1.05698(15) 1.2511(4) 0.0423(15) Uani 1 1 d . . .
H5A H 0.5513 1.0796 1.2261 0.063 Uiso 1 1 calc R . .
H5B H 0.5614 1.0573 1.3119 0.063 Uiso 1 1 calc R . .
H5C H 0.5209 1.0490 1.2516 0.063 Uiso 1 1 calc R . .
C6 C 0.57818(14) 0.96984(12) 1.0382(3) 0.0222(10) Uani 1 1 d . . .
C7 C 0.60649(15) 0.94795(12) 0.9990(3) 0.0246(11) Uani 1 1 d . . .
H7 H 0.6354 0.9469 1.0165 0.029 Uiso 1 1 calc R . .
C8 C 0.59033(15) 0.92786(12) 0.9335(3) 0.0233(11) Uani 1 1 d . . .
C9 C 0.52352(15) 0.94772(12) 0.9584(3) 0.0223(10) Uani 1 1 d . . .
C10 C 0.47730(15) 0.94648(14) 0.9378(4) 0.0352(13) Uani 1 1 d . . .
H10A H 0.4610 0.9494 0.9926 0.053 Uiso 1 1 calc R . .
H10B H 0.4703 0.9248 0.9111 0.053 Uiso 1 1 calc R . .
H10C H 0.4702 0.9644 0.8960 0.053 Uiso 1 1 calc R . .
C11 C 0.65854(15) 0.89970(13) 0.8813(3) 0.0268(11) Uani 1 1 d . . .
C12 C 0.66407(15) 0.87512(12) 0.8211(3) 0.0299(11) Uani 1 1 d . . .
H12 H 0.6904 0.8651 0.8052 0.036 Uiso 1 1 calc R . .
C13 C 0.62366(16) 0.86677(13) 0.7858(3) 0.0291(12) Uani 1 1 d . . .
C14 C 0.61276(17) 0.84233(14) 0.7158(4) 0.0397(14) Uani 1 1 d . . .
H14A H 0.6120 0.8198 0.7413 0.059 Uiso 1 1 calc R . .
H14B H 0.6342 0.8432 0.6687 0.059 Uiso 1 1 calc R . .
H14C H 0.5848 0.8478 0.6910 0.059 Uiso 1 1 calc R . .
C15 C 0.69154(16) 0.91746(15) 0.9332(3) 0.0369(14) Uani 1 1 d . . .
H15A H 0.7197 0.9095 0.9152 0.055 Uiso 1 1 calc R . .
H15B H 0.6873 0.9131 0.9966 0.055 Uiso 1 1 calc R . .
H15C H 0.6894 0.9416 0.9221 0.055 Uiso 1 1 calc R . .
C16 C 0.41147(15) 0.86109(13) 0.7667(3) 0.0259(11) Uani 1 1 d . . .
C17 C 0.42054(15) 0.83736(13) 0.8282(3) 0.0306(12) Uani 1 1 d . . .
H17 H 0.4018 0.8205 0.8495 0.037 Uiso 1 1 calc R . .
C18 C 0.46291(16) 0.84229(12) 0.8546(3) 0.0277(11) Uani 1 1 d . . .
C19 C 0.48881(18) 0.82321(16) 0.9202(4) 0.0438(15) Uani 1 1 d . . .
H19A H 0.5182 0.8313 0.9186 0.066 Uiso 1 1 calc R . .
H19B H 0.4881 0.7993 0.9053 0.066 Uiso 1 1 calc R . .
H19C H 0.4771 0.8265 0.9798 0.066 Uiso 1 1 calc R . .
C20 C 0.37053(16) 0.86642(14) 0.7182(3) 0.0346(13) Uani 1 1 d . . .
H20A H 0.3499 0.8495 0.7370 0.052 Uiso 1 1 calc R . .
H20B H 0.3754 0.8644 0.6542 0.052 Uiso 1 1 calc R . .
H20C H 0.3595 0.8888 0.7317 0.052 Uiso 1 1 calc R . .
C21 C 0.45888(14) 0.90592(12) 0.6980(3) 0.0210(10) Uani 1 1 d . . .
C22 C 0.43118(14) 0.92074(12) 0.6401(3) 0.0239(11) Uani 1 1 d . . .
H22 H 0.4027 0.9132 0.6341 0.029 Uiso 1 1 calc R . .
C23 C 0.44638(15) 0.94690(12) 0.5913(3) 0.0225(11) Uani 1 1 d . . .
C24 C 0.51175(16) 0.94086(13) 0.6538(3) 0.0265(12) Uani 1 1 d . . .
C25 C 0.55714(15) 0.95098(15) 0.6562(4) 0.0385(14) Uani 1 1 d . . .
H25A H 0.5607 0.9696 0.6978 0.058 Uiso 1 1 calc R . .
H25B H 0.5661 0.9580 0.5967 0.058 Uiso 1 1 calc R . .
H25C H 0.5745 0.9320 0.6756 0.058 Uiso 1 1 calc R . .
C26 C 0.62088(14) 1.03700(12) 0.5060(3) 0.0252(11) Uani 1 1 d . . .
C27 C 0.62667(17) 1.01321(14) 0.4427(3) 0.0325(13) Uani 1 1 d . . .
H27 H 0.6526 1.0081 0.4135 0.039 Uiso 1 1 calc R . .
C28 C 0.58726(17) 0.99750(13) 0.4283(3) 0.0306(12) Uani 1 1 d . . .
C29 C 0.65276(15) 1.05996(14) 0.5448(4) 0.0373(14) Uani 1 1 d . . .
H29A H 0.6808 1.0548 0.5202 0.056 Uiso 1 1 calc R . .
H29B H 0.6534 1.0571 0.6094 0.056 Uiso 1 1 calc R . .
H29C H 0.6452 1.0831 0.5305 0.056 Uiso 1 1 calc R . .
C30 C 0.57689(19) 0.96955(14) 0.3668(4) 0.0440(15) Uani 1 1 d . . .
H30A H 0.5515 0.9579 0.3880 0.066 Uiso 1 1 calc R . .
H30B H 0.6008 0.9538 0.3646 0.066 Uiso 1 1 calc R . .
H30C H 0.5716 0.9785 0.3072 0.066 Uiso 1 1 calc R . .
C31 C 0.49401(19) 0.86501(17) 0.4411(4) 0.0492(16) Uani 1 1 d . . .
C32 C 0.65230(18) 0.99117(15) 0.7512(4) 0.0413(15) Uani 1 1 d . . .
S1 S 0.43747(4) 0.85933(4) 0.46309(9) 0.0347(3) Uani 1 1 d . . .
O1 O 0.43672(12) 0.84903(10) 0.5540(3) 0.0480(10) Uani 1 1 d . . .
O2 O 0.42499(13) 0.83387(11) 0.4006(2) 0.0493(11) Uani 1 1 d . . .
O3 O 0.42008(13) 0.89217(10) 0.4464(3) 0.0456(10) Uani 1 1 d . . .
F1 F 0.50034(13) 0.87539(12) 0.3581(3) 0.0802(13) Uani 1 1 d . . .
F2 F 0.51022(12) 0.88796(12) 0.4946(3) 0.0836(15) Uani 1 1 d . . .
F3 F 0.51560(12) 0.83703(11) 0.4506(3) 0.0749(12) Uani 1 1 d . . .
S2 S 0.62021(5) 1.02187(4) 0.80797(10) 0.0386(3) Uani 1 1 d . . .
O4 O 0.62640(18) 1.01432(11) 0.8985(3) 0.0741(16) Uani 1 1 d . . .
O5 O 0.63832(14) 1.05308(9) 0.7789(2) 0.0484(11) Uani 1 1 d . . .
O6 O 0.57784(14) 1.01542(13) 0.7737(3) 0.0709(15) Uani 1 1 d . . .
F4 F 0.64785(14) 0.99336(9) 0.6633(2) 0.0636(11) Uani 1 1 d . . .
F5 F 0.64138(12) 0.95971(8) 0.7701(2) 0.0549(9) Uani 1 1 d . . .
F6 F 0.69246(12) 0.99427(12) 0.7704(4) 0.117(2) Uani 1 1 d . . .
O7 O 0.76387(15) 0.99158(15) 0.9375(4) 0.0865(19) Uani 1 1 d . . .
C33 C 0.7412(2) 1.04781(19) 0.9156(5) 0.066(2) Uani 1 1 d . . .
H33A H 0.7180 1.0522 0.8741 0.098 Uiso 1 1 calc R . .
H33B H 0.7616 1.0664 0.9136 0.098 Uiso 1 1 calc R . .
H33C H 0.7299 1.0457 0.9759 0.098 Uiso 1 1 calc R . .
C34 C 0.76354(18) 1.0153(2) 0.8895(4) 0.0531(18) Uani 1 1 d . . .
C35 C 0.78339(18) 1.01583(17) 0.8011(4) 0.0542(16) Uani 1 1 d . . .
H35A H 0.8092 1.0295 0.8031 0.081 Uiso 1 1 calc R . .
H35B H 0.7635 1.0254 0.7580 0.081 Uiso 1 1 calc R . .
H35C H 0.7906 0.9929 0.7833 0.081 Uiso 1 1 calc R . .
O8 O 0.51665(12) 0.89115(11) 0.0850(3) 0.0523(12) Uani 1 1 d . . .
C36 C 0.56649(18) 0.90328(15) 0.1977(4) 0.0430(15) Uani 1 1 d . . .
H36A H 0.5475 0.9221 0.2109 0.065 Uiso 1 1 calc R . .
H36B H 0.5952 0.9118 0.1866 0.065 Uiso 1 1 calc R . .
H36C H 0.5671 0.8879 0.2484 0.065 Uiso 1 1 calc R . .
C37 C 0.55088(17) 0.88519(15) 0.1176(4) 0.0389(14) Uani 1 1 d . . .
C38 C 0.5790(2) 0.85844(17) 0.0797(4) 0.0602(19) Uani 1 1 d . . .
H38A H 0.5759 0.8379 0.1146 0.090 Uiso 1 1 calc R . .
H38B H 0.6086 0.8659 0.0817 0.090 Uiso 1 1 calc R . .
H38C H 0.5709 0.8541 0.0179 0.090 Uiso 1 1 calc R . .

loop_
_atom_site_aniso_label
_atom_site_aniso_U_11
_atom_site_aniso_U_22
_atom_site_aniso_U_33
_atom_site_aniso_U_23
_atom_site_aniso_U_13
_atom_site_aniso_U_12
Cu1 0.0226(5) 0.0276(6) 0.0296(5) 0.000 0.000 0.0034(4)
Cu2 0.0220(3) 0.0296(3) 0.0263(3) -0.0010(3) -0.0045(3) -0.0016(3)
Cu3 0.0306(5) 0.0243(5) 0.0295(5) 0.000 0.000 -0.0052(4)
N1 0.033(2) 0.028(3) 0.023(2) -0.0020(19) -0.0006(19) 0.006(2)
N2 0.022(2) 0.025(2) 0.0248(19) -0.0047(18) -0.0020(17) -0.0003(17)
N3 0.024(2) 0.021(2) 0.027(2) -0.0020(18) -0.0007(18) -0.0018(17)
N4 0.019(2) 0.026(2) 0.024(2) 0.0016(18) -0.0039(17) 0.0014(17)
N5 0.027(2) 0.023(2) 0.024(2) -0.0029(18) -0.0036(18) 0.0002(17)
N6 0.019(2) 0.030(2) 0.0206(19) -0.0057(18) -0.0015(16) 0.0037(17)
N7 0.028(2) 0.030(2) 0.0213(18) -0.002(2) -0.005(2) -0.0004(17)
N8 0.023(2) 0.022(2) 0.0197(19) 0.0013(17) -0.0017(16) -0.0028(17)
N9 0.023(2) 0.029(2) 0.024(2) 0.0006(19) -0.0010(18) 0.0009(18)
N10 0.023(2) 0.022(2) 0.031(2) 0.0021(18) -0.0035(18) 0.0001(17)
N11 0.036(3) 0.021(2) 0.025(2) -0.0005(18) 0.006(2) -0.001(2)
N12 0.028(2) 0.023(2) 0.0201(19) 0.0002(17) 0.0035(17) -0.0037(18)
C1 0.021(3) 0.025(3) 0.031(3) 0.006(2) -0.008(2) -0.003(2)
C2 0.037(3) 0.030(3) 0.033(3) -0.008(2) -0.005(2) -0.004(2)
C3 0.036(3) 0.025(3) 0.028(3) -0.004(2) -0.005(2) 0.007(2)
C4 0.024(3) 0.039(3) 0.044(3) -0.007(3) -0.002(2) -0.007(2)
C5 0.047(4) 0.039(4) 0.040(3) -0.018(3) -0.005(3) 0.008(3)
C6 0.021(2) 0.022(3) 0.024(3) 0.001(2) -0.0035(19) 0.000(2)
C7 0.017(2) 0.033(3) 0.023(2) -0.002(2) -0.003(2) -0.002(2)
C8 0.023(3) 0.021(3) 0.025(2) 0.001(2) 0.001(2) 0.001(2)
C9 0.024(3) 0.018(3) 0.026(2) 0.000(2) -0.001(2) 0.001(2)
C10 0.023(3) 0.044(4) 0.039(3) -0.006(3) -0.005(2) 0.001(2)
C11 0.023(3) 0.035(3) 0.023(2) -0.002(2) -0.004(2) 0.001(2)
C12 0.026(3) 0.031(3) 0.033(3) 0.000(3) 0.000(2) 0.009(2)
C13 0.031(3) 0.029(3) 0.028(3) -0.003(2) 0.008(2) 0.001(2)
C14 0.035(3) 0.037(4) 0.046(3) -0.019(3) -0.004(3) 0.000(3)
C15 0.020(3) 0.055(4) 0.035(3) -0.013(3) -0.004(2) 0.004(3)
C16 0.023(3) 0.027(3) 0.028(2) -0.003(2) 0.003(2) -0.008(2)
C17 0.027(3) 0.028(3) 0.037(3) 0.007(2) 0.004(2) -0.008(2)
C18 0.032(3) 0.019(3) 0.032(3) 0.005(2) 0.001(2) 0.004(2)
C19 0.040(3) 0.047(4) 0.044(3) 0.018(3) -0.003(3) -0.004(3)
C20 0.025(3) 0.038(3) 0.040(3) 0.001(3) -0.004(2) -0.009(2)
C21 0.024(3) 0.018(3) 0.021(2) -0.007(2) -0.0015(19) 0.000(2)
C22 0.021(3) 0.022(3) 0.029(3) -0.001(2) -0.001(2) -0.007(2)
C23 0.026(3) 0.016(3) 0.025(2) -0.004(2) -0.004(2) -0.003(2)
C24 0.027(3) 0.024(3) 0.029(3) 0.004(2) -0.005(2) -0.004(2)
C25 0.025(3) 0.044(4) 0.046(3) 0.023(3) -0.014(3) -0.008(3)
C26 0.019(3) 0.029(3) 0.028(3) 0.003(2) 0.007(2) -0.002(2)
C27 0.031(3) 0.036(3) 0.030(3) -0.002(3) 0.010(2) 0.007(2)
C28 0.037(3) 0.031(3) 0.024(3) -0.001(2) -0.001(2) 0.007(2)
C29 0.026(3) 0.038(3) 0.048(4) -0.004(3) 0.013(2) -0.003(2)
C30 0.063(4) 0.036(3) 0.033(3) -0.013(3) 0.012(3) 0.003(3)
C31 0.039(4) 0.053(4) 0.056(4) -0.010(3) 0.003(3) -0.002(3)
C32 0.041(4) 0.034(4) 0.049(4) -0.011(3) -0.009(3) -0.003(3)
S1 0.0333(8) 0.0376(9) 0.0331(7) -0.0065(6) -0.0016(6) 0.0033(6)
O1 0.058(3) 0.055(3) 0.031(2) -0.002(2) 0.003(2) 0.008(2)
O2 0.054(3) 0.052(3) 0.042(2) -0.024(2) 0.002(2) -0.009(2)
O3 0.052(3) 0.040(3) 0.045(2) -0.007(2) -0.012(2) 0.0097(19)
F1 0.069(3) 0.097(4) 0.075(3) 0.015(3) 0.029(2) -0.010(2)
F2 0.038(2) 0.098(4) 0.114(4) -0.052(3) 0.001(2) -0.015(2)
F3 0.046(2) 0.076(3) 0.103(3) 0.000(3) 0.012(2) 0.024(2)
S2 0.0534(9) 0.0310(8) 0.0313(7) -0.0065(7) 0.0002(7) 0.0007(6)
O4 0.159(5) 0.036(3) 0.026(2) 0.0011(19) -0.007(3) 0.002(3)
O5 0.084(3) 0.025(2) 0.036(2) -0.0010(17) -0.001(2) -0.001(2)
O6 0.050(3) 0.072(4) 0.090(4) -0.034(3) -0.001(3) 0.003(2)
F4 0.109(3) 0.038(2) 0.044(2) -0.0053(17) 0.027(2) 0.001(2)
F5 0.080(3) 0.0271(19) 0.058(2) -0.0011(17) -0.0174(19) 0.0057(18)
F6 0.036(2) 0.081(3) 0.234(7) -0.080(4) -0.024(3) 0.002(2)
O7 0.058(3) 0.105(5) 0.095(4) 0.060(4) -0.002(3) 0.007(3)
C33 0.065(5) 0.064(5) 0.068(5) -0.013(4) 0.027(4) -0.008(4)
C34 0.027(3) 0.081(6) 0.052(4) 0.011(4) -0.011(3) -0.011(3)
C35 0.045(4) 0.062(4) 0.055(4) 0.000(4) 0.007(3) 0.007(3)
O8 0.028(2) 0.065(3) 0.064(3) 0.017(2) -0.007(2) -0.0051(19)
C36 0.037(3) 0.054(4) 0.038(3) -0.007(3) -0.007(3) 0.000(3)
C37 0.027(3) 0.047(4) 0.043(3) 0.011(3) -0.001(3) -0.005(3)
C38 0.058(4) 0.068(5) 0.054(4) -0.005(4) -0.010(3) 0.018(4)

loop_
_atom_type_symbol
_atom_type_description
_atom_type_scat_dispersion_real
_atom_type_scat_dispersion_imag
_atom_type_scat_source
C C 0.0033 0.0016 'International Tables Vol C Tables 4.2.6.8 and 6.1.1.4'
H H 0.0000 0.0000 'International Tables Vol C Tables 4.2.6.8 and 6.1.1.4'
N N 0.0061 0.0033 'International Tables Vol C Tables 4.2.6.8 and 6.1.1.4'
O O 0.0106 0.0060 'International Tables Vol C Tables 4.2.6.8 and 6.1.1.4'
F F 0.0171 0.0103 'International Tables Vol C Tables 4.2.6.8 and 6.1.1.4'
S S 0.1246 0.1234 'International Tables Vol C Tables 4.2.6.8 and 6.1.1.4'
Cu Cu 0.3201 1.2651 'International Tables Vol C Tables 4.2.6.8 and 6.1.1.4'

loop_
_geom_angle_atom_site_label_1
_geom_angle_atom_site_label_2
_geom_angle_atom_site_label_3
_geom_angle
_geom_angle_site_symmetry_1
_geom_angle_site_symmetry_3
_geom_angle_publ_flag
N1 Cu1 N1 143.1(2) . 2_675 ?
N1 Cu1 N3 79.34(16) . . ?
N1 Cu1 N3 124.17(16) 2_675 . ?
N1 Cu1 N3 124.17(16) . 2_675 ?
N1 Cu1 N3 79.34(16) 2_675 2_675 ?
N3 Cu1 N3 106.9(2) . 2_675 ?
N5 Cu2 N7 138.43(17) . . ?
N5 Cu2 N9 130.14(16) . . ?
N7 Cu2 N9 78.35(16) . . ?
N5 Cu2 N4 78.44(15) . . ?
N7 Cu2 N4 122.52(16) . . ?
N9 Cu2 N4 112.55(16) . . ?
N11 Cu3 N11 146.4(2) 2_675 . ?
N11 Cu3 N10 79.03(16) 2_675 . ?
N11 Cu3 N10 120.87(16) . . ?
N11 Cu3 N10 120.87(16) 2_675 2_675 ?
N11 Cu3 N10 79.03(16) . 2_675 ?
N10 Cu3 N10 112.1(2) . 2_675 ?
C3 N1 N2 105.3(4) . . ?
C3 N1 Cu1 139.1(4) . . ?
N2 N1 Cu1 114.7(3) . . ?
C1 N2 C6 132.9(4) . . ?
C1 N2 N1 109.9(4) . . ?
C6 N2 N1 117.1(4) . . ?
C9 N3 C6 116.5(4) . . ?
C9 N3 Cu1 129.1(3) . . ?
C6 N3 Cu1 114.3(3) . . ?
C9 N4 C8 116.8(4) . . ?
C9 N4 Cu2 128.6(3) . . ?
C8 N4 Cu2 114.5(3) . . ?
C13 N5 N6 106.0(4) . . ?
C13 N5 Cu2 137.8(3) . . ?
N6 N5 Cu2 116.0(3) . . ?
C11 N6 N5 110.6(4) . . ?
C11 N6 C8 132.5(4) . . ?
N5 N6 C8 116.8(4) . . ?
C18 N7 N8 106.2(4) . . ?
C18 N7 Cu2 138.1(3) . . ?
N8 N7 Cu2 115.6(3) . . ?
C16 N8 N7 109.9(4) . . ?
C16 N8 C21 133.6(4) . . ?
N7 N8 C21 116.4(4) . . ?
C24 N9 C21 117.1(4) . . ?
C24 N9 Cu2 128.0(3) . . ?
C21 N9 Cu2 114.6(3) . . ?
C24 N10 C23 116.4(4) . . ?
C24 N10 Cu3 129.7(3) . . ?
C23 N10 Cu3 113.7(3) . . ?
C28 N11 N12 106.8(4) . . ?
C28 N11 Cu3 137.9(4) . . ?
N12 N11 Cu3 114.6(3) . . ?
N11 N12 C26 109.9(4) . . ?
N11 N12 C23 117.9(4) . 2_675 ?
C26 N12 C23 132.2(4) . 2_675 ?
C2 C1 N2 105.9(4) . . ?
C2 C1 C4 129.4(5) . . ?
N2 C1 C4 124.6(4) . . ?
C1 C2 C3 108.5(5) . . ?
N1 C3 C2 110.5(5) . . ?
N1 C3 C5 118.8(5) . . ?
C2 C3 C5 130.7(5) . . ?
N3 C6 C7 122.6(4) . . ?
N3 C6 N2 113.9(4) . . ?
C7 C6 N2 123.5(4) . . ?
C8 C7 C6 116.0(4) . . ?
N4 C8 C7 122.7(4) . . ?
N4 C8 N6 114.2(4) . . ?
C7 C8 N6 123.1(4) . . ?
N3 C9 N4 125.0(4) . . ?
N3 C9 C10 117.7(4) . . ?
N4 C9 C10 117.4(4) . . ?
C12 C11 N6 105.7(4) . . ?
C12 C11 C15 127.8(5) . . ?
N6 C11 C15 126.5(4) . . ?
C11 C12 C13 107.9(4) . . ?
N5 C13 C12 109.6(4) . . ?
N5 C13 C14 121.2(4) . . ?
C12 C13 C14 129.2(5) . . ?
C17 C16 N8 106.6(4) . . ?
C17 C16 C20 127.9(4) . . ?
N8 C16 C20 125.5(4) . . ?
C16 C17 C18 107.2(4) . . ?
N7 C18 C17 110.0(4) . . ?
N7 C18 C19 120.5(5) . . ?
C17 C18 C19 129.4(5) . . ?
N9 C21 C22 122.0(4) . . ?
N9 C21 N8 114.3(4) . . ?
C22 C21 N8 123.6(4) . . ?
C23 C22 C21 116.8(4) . . ?
N10 C23 C22 122.5(4) . . ?
N10 C23 N12 113.9(4) . 2_675 ?
C22 C23 N12 123.6(4) . 2_675 ?
N9 C24 N10 125.1(4) . . ?
N9 C24 C25 118.3(4) . . ?
N10 C24 C25 116.6(4) . . ?
C27 C26 N12 105.7(4) . . ?
C27 C26 C29 128.3(4) . . ?
N12 C26 C29 126.1(4) . . ?
C26 C27 C28 107.6(4) . . ?
N11 C28 C27 110.1(5) . . ?
N11 C28 C30 121.2(5) . . ?
C27 C28 C30 128.6(5) . . ?
F3 C31 F2 108.8(6) . . ?
F3 C31 F1 106.8(5) . . ?
F2 C31 F1 107.3(6) . . ?
F3 C31 S1 112.3(5) . . ?
F2 C31 S1 110.6(4) . . ?
F1 C31 S1 110.8(4) . . ?
F6 C32 F5 107.0(5) . . ?
F6 C32 F4 108.4(6) . . ?
F5 C32 F4 104.3(4) . . ?
F6 C32 S2 112.0(4) . . ?
F5 C32 S2 113.2(4) . . ?
F4 C32 S2 111.5(4) . . ?
O1 S1 O2 114.7(2) . . ?
O1 S1 O3 114.9(2) . . ?
O2 S1 O3 115.1(3) . . ?
O1 S1 C31 103.0(3) . . ?
O2 S1 C31 103.6(3) . . ?
O3 S1 C31 103.1(3) . . ?
O4 S2 O5 115.1(3) . . ?
O4 S2 O6 115.6(3) . . ?
O5 S2 O6 114.1(3) . . ?
O4 S2 C32 103.6(3) . . ?
O5 S2 C32 102.8(3) . . ?
O6 S2 C32 103.0(3) . . ?
O7 C34 C35 124.0(7) . . ?
O7 C34 C33 121.5(7) . . ?
C35 C34 C33 114.6(6) . . ?
O8 C37 C36 121.9(6) . . ?
O8 C37 C38 120.8(6) . . ?
C36 C37 C38 117.3(5) . . ?

loop_
_geom_bond_atom_site_label_1
_geom_bond_atom_site_label_2
_geom_bond_distance
_geom_bond_site_symmetry_2
_geom_bond_publ_flag
Cu1 N1 1.963(4) . ?
Cu1 N1 1.963(4) 2_675 ?
Cu1 N3 2.090(4) . ?
Cu1 N3 2.090(4) 2_675 ?
Cu2 N5 1.966(4) . ?
Cu2 N7 1.982(4) . ?
Cu2 N9 2.100(4) . ?
Cu2 N4 2.105(4) . ?
Cu3 N11 1.972(4) 2_675 ?
Cu3 N11 1.972(4) . ?
Cu3 N10 2.111(4) . ?
Cu3 N10 2.111(4) 2_675 ?
N1 C3 1.338(6) . ?
N1 N2 1.400(5) . ?
N2 C1 1.387(6) . ?
N2 C6 1.399(6) . ?
N3 C9 1.337(6) . ?
N3 C6 1.343(6) . ?
N4 C9 1.337(6) . ?
N4 C8 1.340(6) . ?
N5 C13 1.317(6) . ?
N5 N6 1.385(5) . ?
N6 C11 1.384(6) . ?
N6 C8 1.401(6) . ?
N7 C18 1.311(6) . ?
N7 N8 1.392(5) . ?
N8 C16 1.365(6) . ?
N8 C21 1.409(6) . ?
N9 C24 1.321(6) . ?
N9 C21 1.343(6) . ?
N10 C24 1.336(6) . ?
N10 C23 1.343(6) . ?
N11 C28 1.307(6) . ?
N11 N12 1.381(5) . ?
N12 C26 1.390(6) . ?
N12 C23 1.409(6) 2_675 ?
C1 C2 1.358(7) . ?
C1 C4 1.496(7) . ?
C2 C3 1.384(7) . ?
C3 C5 1.502(7) . ?
C6 C7 1.381(6) . ?
C7 C8 1.370(6) . ?
C9 C10 1.489(7) . ?
C11 C12 1.347(7) . ?
C11 C15 1.481(7) . ?
C12 C13 1.420(7) . ?
C13 C14 1.476(7) . ?
C16 C17 1.355(7) . ?
C16 C20 1.497(7) . ?
C17 C18 1.406(7) . ?
C18 C19 1.491(7) . ?
C21 C22 1.368(6) . ?
C22 C23 1.364(6) . ?
C23 N12 1.409(6) 2_675 ?
C24 C25 1.486(7) . ?
C26 C27 1.358(7) . ?
C26 C29 1.480(7) . ?
C27 C28 1.408(7) . ?
C28 C30 1.486(7) . ?
C31 F3 1.315(7) . ?
C31 F2 1.322(7) . ?
C31 F1 1.331(7) . ?
C31 S1 1.825(6) . ?
C32 F6 1.304(6) . ?
C32 F5 1.333(7) . ?
C32 F4 1.334(6) . ?
C32 S2 1.804(6) . ?
S1 O1 1.429(4) . ?
S1 O2 1.441(4) . ?
S1 O3 1.443(4) . ?
S2 O4 1.410(4) . ?
S2 O5 1.439(4) . ?
S2 O6 1.454(5) . ?
O7 C34 1.188(8) . ?
C33 C34 1.527(10) . ?
C34 C35 1.472(9) . ?
O8 C37 1.208(6) . ?
C36 C37 1.490(8) . ?
C37 C38 1.501(8) . ?
